data_2213552
loop_
_publ_author_name
'R. Malathi'
'S. S. Rajan'
'R. Mohan Kumar'
'S. Narasimhan'
'K. Ravikumar'

_publ_section_title
;
 Epoxyazadiradione
;
_journal_coeditor_code SJ2261
_journal_issue 5
_journal_name_full 'Acta Crystallographica Section E'
_journal_page_first o2483
_journal_page_last o2485
_journal_paper_doi 10.1107/S1600536807016923
_journal_volume 63
_journal_year 2007
_chemical_formula_iupac 'C28 H34 O6'
_chemical_formula_moiety 'C28 H34 O6'
_chemical_formula_sum 'C28 H34 O6'
_chemical_formula_weight 466.55
_chemical_name_common epoxyazadiradione
_chemical_name_systematic
;
17-(3-furyl)-4,4,10,13-tetramethyl-3,16-dioxo-
3,4,5,6,7,8,9,10,11,12,13,15,16,17-tetradecahydro-20-
oxacyclopropa[14,15]cyclopenta[a]phenathren-7-yl acetate
;
_space_group_IT_number 4
_symmetry_cell_setting monoclinic
_symmetry_space_group_name_Hall 'P 2yb'
_symmetry_space_group_name_H-M 'P 1 21 1'
_atom_sites_solution_hydrogens geom
_atom_sites_solution_primary direct
_atom_sites_solution_secondary difmap
_audit_creation_method SHELXL-97
_cell_angle_alpha 90.00
_cell_angle_beta 105.0960(10)
_cell_angle_gamma 90.00
_cell_formula_units_Z 2
_cell_length_a 9.6532(7)
_cell_length_b 12.6550(9)
_cell_length_c 10.5710(8)
_cell_measurement_reflns_used 2500
_cell_measurement_temperature 293(2)
_cell_measurement_theta_max 27.98
_cell_measurement_theta_min 2.00
_cell_volume 1246.80(16)
_computing_cell_refinement 'SAINT (Bruker, 1999)'
_computing_data_collection 'SMART (Bruker, 2001)'
_computing_data_reduction SAINT
_computing_molecular_graphics 'ORTEPIII (Burnett & Johnson, 1996)'
_computing_publication_material
;
SHELXL97 (Sheldrick, 1997) and PARST97 (Nardelli, 1995)
;
_computing_structure_refinement 'SHELXL97 (Sheldrick, 1997)'
_computing_structure_solution 'SHELXS97 (Sheldrick, 1997)'
_diffrn_ambient_temperature 293(2)
_diffrn_measured_fraction_theta_full 0.977
_diffrn_measured_fraction_theta_max 0.977
_diffrn_measurement_device_type 'Bruker SMART APEX CCD area-detector'
_diffrn_measurement_method \w
_diffrn_radiation_monochromator graphite
_diffrn_radiation_source 'fine-focus sealed tube'
_diffrn_radiation_type MoK\a
_diffrn_radiation_wavelength 0.71073
_diffrn_reflns_av_R_equivalents 0.0192
_diffrn_reflns_av_sigmaI/netI 0.0144
_diffrn_reflns_limit_h_max 12
_diffrn_reflns_limit_h_min -12
_diffrn_reflns_limit_k_max 16
_diffrn_reflns_limit_k_min -16
_diffrn_reflns_limit_l_max 13
_diffrn_reflns_limit_l_min -13
_diffrn_reflns_number 14353
_diffrn_reflns_theta_full 27.98
_diffrn_reflns_theta_max 27.98
_diffrn_reflns_theta_min 2.00
_diffrn_standards_number 0
_exptl_absorpt_coefficient_mu 0.086
_exptl_absorpt_correction_T_max 0.9914
_exptl_absorpt_correction_T_min 0.9787
_exptl_absorpt_correction_type multi-scan
_exptl_absorpt_process_details '(SADABS; Sheldrick, 1996)'
_exptl_crystal_colour colourless
_exptl_crystal_density_diffrn 1.243
_exptl_crystal_density_method 'not measured'
_exptl_crystal_description needle
_exptl_crystal_F_000 500
_exptl_crystal_size_max 0.25
_exptl_crystal_size_mid 0.18
_exptl_crystal_size_min 0.10
_refine_diff_density_max 0.233
_refine_diff_density_min -0.162
_refine_ls_extinction_method none
_refine_ls_goodness_of_fit_ref 1.132
_refine_ls_hydrogen_treatment constr
_refine_ls_matrix_type full
_refine_ls_number_parameters 336
_refine_ls_number_reflns 3064
_refine_ls_number_restraints 66
_refine_ls_restrained_S_all 1.133
_refine_ls_R_factor_all 0.0545
_refine_ls_R_factor_gt 0.0519
_refine_ls_shift/su_max 0.003
_refine_ls_shift/su_mean 0.000
_refine_ls_structure_factor_coef Fsqd
_refine_ls_weighting_details 'calc w=1/[\s^2^(Fo^2^)+(0.1098P)^2^+0.0395P] where P=(Fo^2^+2Fc^2^)/3'
_refine_ls_weighting_scheme calc
_refine_ls_wR_factor_gt 0.1483
_refine_ls_wR_factor_ref 0.1522
_reflns_number_gt 2854
_reflns_number_total 3064
_reflns_threshold_expression I>2\s(I)
_cod_data_source_file sj2261.cif
_cod_data_source_block I
_cod_original_sg_symbol_H-M 'P 21'
_cod_database_code 2213552
_cod_database_fobs_code 2213552

loop_
_symmetry_equiv_pos_as_xyz
'x, y, z'
'-x, y+1/2, -z'

loop_
_atom_site_type_symbol
_atom_site_label
_atom_site_fract_x
_atom_site_fract_y
_atom_site_fract_z
_atom_site_U_iso_or_equiv
_atom_site_adp_type
_atom_site_calc_flag
_atom_site_refinement_flags
_atom_site_occupancy
_atom_site_disorder_assembly
_atom_site_disorder_group
C C1 0.0095(3) 1.0245(2) 0.8774(2) 0.0546(5) Uani d . 1 . .
H H1 -0.0086 0.9526 0.8820 0.066 Uiso calc R 1 . .
C C2 0.0044(3) 1.0855(2) 0.9784(3) 0.0582(5) Uani d . 1 . .
H H2 -0.0140 1.0537 1.0516 0.070 Uiso calc R 1 . .
C C3 0.0260(3) 1.1997(2) 0.9806(3) 0.0593(6) Uani d . 1 . .
C C4 0.0819(2) 1.2524(2) 0.8739(2) 0.0529(5) Uani d . 1 . .
C C5 0.1412(2) 1.16530(17) 0.79850(19) 0.0443(4) Uani d . 1 . .
H H5 0.2245 1.1372 0.8638 0.053 Uiso calc R 1 . .
C C6 0.2044(3) 1.2068(2) 0.6891(2) 0.0547(5) Uani d . 1 . .
H H6A 0.1272 1.2261 0.6137 0.066 Uiso calc R 1 . .
H H6B 0.2610 1.2696 0.7192 0.066 Uiso calc R 1 . .
C C7 0.2984(3) 1.1233(2) 0.6494(2) 0.0519(5) Uani d . 1 . .
H H7 0.3380 1.1506 0.5794 0.062 Uiso calc R 1 . .
C C8 0.2163(2) 1.02059(19) 0.60536(19) 0.0472(4) Uani d . 1 . .
C C9 0.1396(2) 0.98271(17) 0.71039(19) 0.0426(4) Uani d . 1 . .
H H9 0.2179 0.9693 0.7888 0.051 Uiso calc R 1 . .
C C10 0.0438(2) 1.06713(17) 0.7549(2) 0.0448(4) Uani d . 1 . .
C C11 0.0720(3) 0.8732(2) 0.6713(2) 0.0557(5) Uani d . 1 . .
H H11A 0.0149 0.8538 0.7309 0.067 Uiso calc R 1 . .
H H11B 0.0082 0.8773 0.5838 0.067 Uiso calc R 1 . .
C C12 0.1837(3) 0.7874(2) 0.6740(4) 0.0725(8) Uani d . 1 . .
H H12A 0.1504 0.7425 0.5977 0.087 Uiso calc R 1 . .
H H12B 0.1916 0.7438 0.7511 0.087 Uiso calc R 1 . .
C C13 0.3331(3) 0.8298(2) 0.6757(2) 0.0524(5) Uani d . 1 . .
C C14 0.3152(2) 0.9287(2) 0.58797(18) 0.0501(5) Uani d . 1 . .
C C15 0.4365(4) 0.9318(3) 0.5260(3) 0.0753(8) Uani d . 1 . .
H H15 0.4793 0.9985 0.5080 0.090 Uiso calc R 1 . .
C C16 0.5250(3) 0.8357(3) 0.5710(3) 0.0758(8) Uani d . 1 . .
C C17 0.4262(3) 0.7559(3) 0.6104(2) 0.0638(6) Uani d . 1 . .
H H17 0.3622 0.7288 0.5292 0.077 Uiso calc R 1 . .
C C18 0.4269(4) 0.8522(2) 0.8153(2) 0.0674(7) Uani d . 1 . .
H H18A 0.3751 0.8965 0.8608 0.101 Uiso calc R 1 . .
H H18B 0.5135 0.8872 0.8101 0.101 Uiso calc R 1 . .
H H18C 0.4506 0.7867 0.8618 0.101 Uiso calc R 1 . .
C C19 -0.1016(3) 1.0866(3) 0.6536(3) 0.0647(6) Uani d . 1 . .
H H19A -0.0849 1.1133 0.5739 0.097 Uiso calc R 1 . .
H H19B -0.1564 1.1372 0.6881 0.097 Uiso calc R 1 . .
H H19C -0.1539 1.0213 0.6361 0.097 Uiso calc R 1 . .
C C20 0.4949(5) 0.6623(3) 0.6877(3) 0.0838(10) Uani d D 1 . .
C C22 0.4219(7) 0.5709(4) 0.7098(5) 0.1032(13) Uani d D 1 . .
H H22 0.3256 0.5521 0.6835 0.124 Uiso calc R 1 A 1
C C21A 0.6411(14) 0.657(2) 0.740(2) 0.098(4) Uani d PDU 0.50(4) B 1
H H21A 0.7072 0.7090 0.7349 0.117 Uiso calc PR 0.50(4) B 1
C C23A 0.541(2) 0.5187(17) 0.7831(19) 0.114(5) Uani d PDU 0.50(4) B 1
H H23A 0.5303 0.4534 0.8199 0.137 Uiso calc PR 0.50(4) B 1
O O21A 0.672(2) 0.5622(18) 0.8019(16) 0.108(4) Uani d PDU 0.50(4) B 1
C C21B 0.6287(19) 0.630(2) 0.761(3) 0.107(5) Uani d PDU 0.50(4) B 2
H H21B 0.7109 0.6714 0.7718 0.128 Uiso calc PR 0.50(4) B 2
C C23B 0.491(3) 0.4915(12) 0.778(2) 0.106(4) Uani d PDU 0.50(4) B 2
H H23B 0.4568 0.4260 0.7965 0.127 Uiso calc PR 0.50(4) B 2
O O21B 0.628(3) 0.5338(18) 0.815(2) 0.128(4) Uani d PDU 0.50(4) B 2
C C24 0.5332(3) 1.1562(3) 0.7919(3) 0.0679(7) Uani d . 1 . .
C C25 0.6328(3) 1.1268(4) 0.9178(4) 0.0864(10) Uani d . 1 . .
H H25A 0.5921 1.0702 0.9569 0.130 Uiso calc R 1 . .
H H25B 0.6488 1.1868 0.9755 0.130 Uiso calc R 1 . .
H H25C 0.7223 1.1042 0.9033 0.130 Uiso calc R 1 . .
C C28 -0.0404(4) 1.3198(3) 0.7908(4) 0.0841(9) Uani d . 1 . .
H H28A -0.0084 1.3544 0.7227 0.126 Uiso calc R 1 . .
H H28B -0.0684 1.3720 0.8453 0.126 Uiso calc R 1 . .
H H28C -0.1209 1.2753 0.7524 0.126 Uiso calc R 1 . .
C C29 0.2045(3) 1.3253(3) 0.9437(4) 0.0739(7) Uani d . 1 . .
H H29A 0.2429 1.3605 0.8799 0.111 Uiso calc R 1 . .
H H29B 0.2786 1.2842 1.0008 0.111 Uiso calc R 1 . .
H H29C 0.1689 1.3768 0.9940 0.111 Uiso calc R 1 . .
C C30 0.1116(3) 1.0445(3) 0.4700(2) 0.0661(7) Uani d . 1 . .
H H30A 0.0569 0.9822 0.4377 0.099 Uiso calc R 1 . .
H H30B 0.1653 1.0655 0.4095 0.099 Uiso calc R 1 . .
H H30C 0.0477 1.1005 0.4790 0.099 Uiso calc R 1 . .
O O3 -0.0044(4) 1.2513(2) 1.0673(3) 0.1075(11) Uani d . 1 . .
O O7 0.41462(18) 1.09773(15) 0.76450(16) 0.0550(4) Uani d . 1 . .
O O15 0.2972(2) 0.8989(2) 0.45239(15) 0.0770(6) Uani d . 1 . .
O O16 0.6515(3) 0.8264(3) 0.5795(4) 0.1098(10) Uani d . 1 . .
O O24 0.5543(4) 1.2244(4) 0.7189(4) 0.1373(16) Uani d . 1 . .

loop_
_atom_site_aniso_label
_atom_site_aniso_U_11
_atom_site_aniso_U_22
_atom_site_aniso_U_33
_atom_site_aniso_U_12
_atom_site_aniso_U_13
_atom_site_aniso_U_23
C1 0.0585(12) 0.0458(11) 0.0672(13) 0.0021(9) 0.0302(10) 0.0048(10)
C2 0.0630(12) 0.0590(13) 0.0591(13) 0.0051(11) 0.0279(10) 0.0056(10)
C3 0.0622(13) 0.0563(13) 0.0616(12) 0.0027(10) 0.0199(10) -0.0090(11)
C4 0.0541(11) 0.0432(10) 0.0610(12) 0.0041(9) 0.0140(9) -0.0021(9)
C5 0.0464(9) 0.0383(9) 0.0473(9) -0.0008(8) 0.0103(7) 0.0020(7)
C6 0.0634(12) 0.0441(10) 0.0586(11) -0.0031(9) 0.0193(10) 0.0096(9)
C7 0.0560(11) 0.0531(12) 0.0493(10) -0.0067(9) 0.0185(9) 0.0075(8)
C8 0.0496(10) 0.0514(11) 0.0418(9) -0.0014(9) 0.0143(8) 0.0022(8)
C9 0.0432(9) 0.0412(9) 0.0434(9) -0.0038(7) 0.0112(7) -0.0013(7)
C10 0.0438(9) 0.0412(9) 0.0495(9) -0.0007(7) 0.0124(8) 0.0020(8)
C11 0.0540(11) 0.0516(12) 0.0629(12) -0.0108(9) 0.0175(9) -0.0109(10)
C12 0.0752(16) 0.0476(12) 0.104(2) -0.0086(12) 0.0409(15) -0.0177(13)
C13 0.0591(11) 0.0486(11) 0.0513(10) 0.0025(9) 0.0178(9) -0.0090(9)
C14 0.0508(10) 0.0605(13) 0.0398(8) -0.0029(9) 0.0133(8) -0.0054(9)
C15 0.0762(17) 0.085(2) 0.0783(17) 0.0059(15) 0.0444(14) 0.0061(16)
C16 0.0645(14) 0.097(2) 0.0707(15) 0.0104(15) 0.0259(12) -0.0165(15)
C17 0.0681(14) 0.0661(15) 0.0559(12) 0.0117(12) 0.0134(10) -0.0159(11)
C18 0.0888(18) 0.0593(15) 0.0491(11) 0.0210(13) 0.0090(11) -0.0055(10)
C19 0.0470(11) 0.0715(16) 0.0711(14) 0.0020(11) 0.0070(10) -0.0033(13)
C20 0.104(2) 0.078(2) 0.0664(15) 0.0301(18) 0.0176(15) -0.0204(15)
C22 0.146(4) 0.068(2) 0.109(3) 0.018(2) 0.056(3) -0.003(2)
C21A 0.116(6) 0.088(9) 0.077(6) 0.058(5) 0.004(5) -0.010(6)
C23A 0.180(12) 0.067(8) 0.101(7) 0.027(9) 0.048(9) 0.007(6)
O21A 0.142(7) 0.083(8) 0.092(4) 0.044(6) 0.016(5) 0.007(5)
C21B 0.125(7) 0.084(10) 0.093(9) 0.043(6) -0.005(6) -0.020(7)
C23B 0.170(11) 0.050(6) 0.114(6) 0.026(6) 0.068(7) 0.010(5)
O21B 0.170(9) 0.083(7) 0.121(7) 0.054(7) 0.023(7) 0.002(6)
C24 0.0519(13) 0.0685(16) 0.0881(17) -0.0158(11) 0.0269(12) -0.0096(14)
C25 0.0547(14) 0.106(3) 0.093(2) -0.0126(16) 0.0085(13) -0.019(2)
C28 0.091(2) 0.0629(18) 0.0911(19) 0.0323(16) 0.0105(16) 0.0028(15)
C29 0.0724(15) 0.0561(14) 0.0970(19) -0.0136(13) 0.0288(14) -0.0232(14)
C30 0.0674(14) 0.0810(18) 0.0471(10) 0.0101(13) 0.0097(10) 0.0027(12)
O3 0.162(3) 0.0747(15) 0.114(2) -0.0165(18) 0.086(2) -0.0340(15)
O7 0.0479(8) 0.0587(9) 0.0592(9) -0.0092(7) 0.0155(6) 0.0023(7)
O15 0.0816(12) 0.1083(18) 0.0425(8) 0.0205(12) 0.0187(8) -0.0086(9)
O16 0.0646(12) 0.134(3) 0.138(2) 0.0127(16) 0.0398(14) -0.023(2)
O24 0.094(2) 0.151(3) 0.156(3) -0.064(2) 0.0115(19) 0.051(3)

loop_
_atom_type_symbol
_atom_type_description
_atom_type_scat_dispersion_real
_atom_type_scat_dispersion_imag
_atom_type_scat_source
C C 0.0033 0.0000 'International Tables Vol C Tables 4.2.6.8 and 6.1.1.4'
H H 0.0000 0.0000 'International Tables Vol C Tables 4.2.6.8 and 6.1.1.4'
O O 0.0106 0.0000 'International Tables Vol C Tables 4.2.6.8 and 6.1.1.4'

loop_
_geom_angle_atom_site_label_1
_geom_angle_atom_site_label_2
_geom_angle_atom_site_label_3
_geom_angle
C2 C1 C10 122.7(2)
C2 C1 H1 118.6
C10 C1 H1 118.6
C1 C2 C3 123.6(2)
C1 C2 H2 118.2
C3 C2 H2 118.2
O3 C3 C2 118.7(3)
O3 C3 C4 121.4(3)
C2 C3 C4 119.8(2)
C3 C4 C29 106.6(2)
C3 C4 C28 107.4(2)
C29 C4 C28 108.9(3)
C3 C4 C5 108.51(19)
C29 C4 C5 109.4(2)
C28 C4 C5 115.6(2)
C6 C5 C4 114.57(18)
C6 C5 C10 112.29(17)
C4 C5 C10 116.36(17)
C6 C5 H5 103.9
C4 C5 H5 103.9
C10 C5 H5 103.9
C7 C6 C5 110.67(18)
C7 C6 H6A 109.5
C5 C6 H6A 109.5
C7 C6 H6B 109.5
C5 C6 H6B 109.5
H6A C6 H6B 108.1
O7 C7 C6 107.96(18)
O7 C7 C8 106.85(18)
C6 C7 C8 112.01(18)
O7 C7 H7 110.0
C6 C7 H7 110.0
C8 C7 H7 110.0
C7 C8 C14 112.81(17)
C7 C8 C30 106.1(2)
C14 C8 C30 108.13(18)
C7 C8 C9 110.38(16)
C14 C8 C9 106.00(17)
C30 C8 C9 113.59(19)
C11 C9 C8 109.36(17)
C11 C9 C10 116.89(17)
C8 C9 C10 115.56(17)
C11 C9 H9 104.5
C8 C9 H9 104.5
C10 C9 H9 104.5
C1 C10 C19 106.69(19)
C1 C10 C5 106.35(18)
C19 C10 C5 116.6(2)
C1 C10 C9 106.94(17)
C19 C10 C9 113.66(18)
C5 C10 C9 106.01(15)
C12 C11 C9 112.77(19)
C12 C11 H11A 109.0
C9 C11 H11A 109.0
C12 C11 H11B 109.0
C9 C11 H11B 109.0
H11A C11 H11B 107.8
C11 C12 C13 114.1(2)
C11 C12 H12A 108.7
C13 C12 H12A 108.7
C11 C12 H12B 108.7
C13 C12 H12B 108.7
H12A C12 H12B 107.6
C12 C13 C14 108.7(2)
C12 C13 C18 113.0(2)
C14 C13 C18 111.8(2)
C12 C13 C17 115.4(2)
C14 C13 C17 101.88(19)
C18 C13 C17 105.5(2)
O15 C14 C15 58.35(18)
O15 C14 C13 110.5(2)
C15 C14 C13 108.0(2)
O15 C14 C8 113.26(18)
C15 C14 C8 128.0(2)
C13 C14 C8 121.02(16)
O15 C15 C14 59.59(16)
O15 C15 C16 108.4(3)
C14 C15 C16 106.9(3)
O15 C15 H15 122.0
C14 C15 H15 122.0
C16 C15 H15 122.0
O16 C16 C15 126.0(4)
O16 C16 C17 127.6(4)
C15 C16 C17 106.3(2)
C20 C17 C16 117.2(3)
C20 C17 C13 117.0(2)
C16 C17 C13 101.3(2)
C20 C17 H17 106.9
C16 C17 H17 106.9
C13 C17 H17 106.9
C13 C18 H18A 109.5
C13 C18 H18B 109.5
H18A C18 H18B 109.5
C13 C18 H18C 109.5
H18A C18 H18C 109.5
H18B C18 H18C 109.5
C10 C19 H19A 109.5
C10 C19 H19B 109.5
H19A C19 H19B 109.5
C10 C19 H19C 109.5
H19A C19 H19C 109.5
H19B C19 H19C 109.5
C21B C20 C22 95.9(13)
C21A C20 C22 113.4(12)
C21B C20 C17 139.1(13)
C21A C20 C17 121.5(12)
C22 C20 C17 125.0(4)
C23B C22 C20 121.3(14)
C23A C22 C20 96.3(12)
C23B C22 H22 106.9
C23A C22 H22 131.9
C20 C22 H22 131.9
O21A C21A C20 108.2(15)
O21A C21A H21A 125.9
C20 C21A H21A 125.9
C22 C23A O21A 120.1(14)
C22 C23A H23A 119.9
O21A C23A H23A 119.9
C21A O21A C23A 101.9(13)
O21B C21B C20 113.4(16)
O21B C21B H21B 123.3
C20 C21B H21B 123.3
C22 C23B O21B 99.7(13)
C22 C23B H23B 130.2
O21B C23B H23B 130.2
C21B O21B C23B 109.7(14)
O24 C24 O7 122.4(3)
O24 C24 C25 125.3(3)
O7 C24 C25 112.2(3)
C24 C25 H25A 109.5
C24 C25 H25B 109.5
H25A C25 H25B 109.5
C24 C25 H25C 109.5
H25A C25 H25C 109.5
H25B C25 H25C 109.5
C4 C28 H28A 109.5
C4 C28 H28B 109.5
H28A C28 H28B 109.5
C4 C28 H28C 109.5
H28A C28 H28C 109.5
H28B C28 H28C 109.5
C4 C29 H29A 109.5
C4 C29 H29B 109.5
H29A C29 H29B 109.5
C4 C29 H29C 109.5
H29A C29 H29C 109.5
H29B C29 H29C 109.5
C8 C30 H30A 109.5
C8 C30 H30B 109.5
H30A C30 H30B 109.5
C8 C30 H30C 109.5
H30A C30 H30C 109.5
H30B C30 H30C 109.5
C24 O7 C7 119.3(2)
C15 O15 C14 62.06(15)

loop_
_geom_bond_atom_site_label_1
_geom_bond_atom_site_label_2
_geom_bond_distance
C1 C2 1.329(4)
C1 C10 1.516(3)
C1 H1 0.9300
C2 C3 1.459(4)
C2 H2 0.9300
C3 O3 1.221(3)
C3 C4 1.525(4)
C4 C29 1.530(4)
C4 C28 1.534(4)
C4 C5 1.554(3)
C5 C6 1.534(3)
C5 C10 1.554(3)
C5 H5 0.9800
C6 C7 1.521(4)
C6 H6A 0.9700
C6 H6B 0.9700
C7 O7 1.460(3)
C7 C8 1.531(3)
C7 H7 0.9800
C8 C14 1.546(3)
C8 C30 1.551(3)
C8 C9 1.561(3)
C9 C11 1.542(3)
C9 C10 1.564(3)
C9 H9 0.9800
C10 C19 1.548(3)
C11 C12 1.526(4)
C11 H11A 0.9700
C11 H11B 0.9700
C12 C13 1.535(4)
C12 H12A 0.9700
C12 H12B 0.9700
C13 C14 1.541(4)
C13 C18 1.543(3)
C13 C17 1.576(3)
C14 O15 1.448(2)
C14 C15 1.483(3)
C15 O15 1.429(4)
C15 C16 1.491(5)
C15 H15 0.9800
C16 O16 1.207(4)
C16 C17 1.519(5)
C17 C20 1.493(5)
C17 H17 0.9800
C18 H18A 0.9600
C18 H18B 0.9600
C18 H18C 0.9600
C19 H19A 0.9600
C19 H19B 0.9600
C19 H19C 0.9600
C20 C21B 1.382(13)
C20 C21A 1.377(12)
C20 C22 1.405(7)
C22 C23B 1.311(13)
C22 C23A 1.374(14)
C22 H22 0.9300
C21A O21A 1.360(14)
C21A H21A 0.9300
C23A O21A 1.351(5)
C23A H23A 0.9300
C21B O21B 1.349(16)
C21B H21B 0.9300
C23B O21B 1.392(16)
C23B H23B 0.9300
C24 O24 1.209(5)
C24 O7 1.330(3)
C24 C25 1.472(5)
C25 H25A 0.9600
C25 H25B 0.9600
C25 H25C 0.9600
C28 H28A 0.9600
C28 H28B 0.9600
C28 H28C 0.9600
C29 H29A 0.9600
C29 H29B 0.9600
C29 H29C 0.9600
C30 H30A 0.9600
C30 H30B 0.9600
C30 H30C 0.9600

loop_
_geom_hbond_atom_site_label_D
_geom_hbond_atom_site_label_H
_geom_hbond_atom_site_label_A
_geom_hbond_site_symmetry_A
_geom_hbond_distance_DH
_geom_hbond_distance_HA
_geom_hbond_distance_DA
_geom_hbond_angle_DHA
C11 H11A O3 2_547 0.97 2.52 3.374(3) 146.5
C1 H1 O3 2_547 0.93 2.60 3.509(4) 165.8

loop_
_geom_torsion_atom_site_label_1
_geom_torsion_atom_site_label_2
_geom_torsion_atom_site_label_3
_geom_torsion_atom_site_label_4
_geom_torsion
C10 C1 C2 C3 2.2(4)
C1 C2 C3 O3 167.8(3)
C1 C2 C3 C4 -10.7(4)
O3 C3 C4 C29 50.0(4)
C2 C3 C4 C29 -131.6(3)
O3 C3 C4 C28 -66.6(4)
C2 C3 C4 C28 111.8(3)
O3 C3 C4 C5 167.8(3)
C2 C3 C4 C5 -13.8(3)
C3 C4 C5 C6 -178.81(19)
C29 C4 C5 C6 -62.9(3)
C28 C4 C5 C6 60.5(3)
C3 C4 C5 C10 47.4(2)
C29 C4 C5 C10 163.4(2)
C28 C4 C5 C10 -73.3(3)
C4 C5 C6 C7 162.83(19)
C10 C5 C6 C7 -61.5(2)
C5 C6 C7 O7 -60.2(2)
C5 C6 C7 C8 57.2(2)
O7 C7 C8 C14 -51.9(2)
C6 C7 C8 C14 -169.92(16)
O7 C7 C8 C30 -170.07(18)
C6 C7 C8 C30 71.9(2)
O7 C7 C8 C9 66.5(2)
C6 C7 C8 C9 -51.5(2)
C7 C8 C9 C11 -173.71(17)
C14 C8 C9 C11 -51.2(2)
C30 C8 C9 C11 67.3(2)
C7 C8 C9 C10 51.9(2)
C14 C8 C9 C10 174.36(16)
C30 C8 C9 C10 -67.1(3)
C2 C1 C10 C19 -96.5(3)
C2 C1 C10 C5 28.6(3)
C2 C1 C10 C9 141.6(2)
C6 C5 C10 C1 170.88(18)
C4 C5 C10 C1 -54.3(2)
C6 C5 C10 C19 -70.3(2)
C4 C5 C10 C19 64.5(2)
C6 C5 C10 C9 57.3(2)
C4 C5 C10 C9 -167.90(16)
C11 C9 C10 C1 62.4(2)
C8 C9 C10 C1 -166.65(18)
C11 C9 C10 C19 -55.0(3)
C8 C9 C10 C19 75.9(2)
C11 C9 C10 C5 175.63(17)
C8 C9 C10 C5 -53.5(2)
C8 C9 C11 C12 65.6(3)
C10 C9 C11 C12 -160.7(2)
C9 C11 C12 C13 -16.5(4)
C11 C12 C13 C14 -37.2(3)
C11 C12 C13 C18 87.5(3)
C11 C12 C13 C17 -150.9(2)
C12 C13 C14 O15 -84.5(2)
C18 C13 C14 O15 150.0(2)
C17 C13 C14 O15 37.8(2)
C12 C13 C14 C15 -146.6(2)
C18 C13 C14 C15 87.9(3)
C17 C13 C14 C15 -24.4(3)
C12 C13 C14 C8 51.2(3)
C18 C13 C14 C8 -74.2(3)
C17 C13 C14 C8 173.51(19)
C7 C8 C14 O15 -109.9(2)
C30 C8 C14 O15 7.0(3)
C9 C8 C14 O15 129.2(2)
C7 C8 C14 C15 -42.8(3)
C30 C8 C14 C15 74.1(3)
C9 C8 C14 C15 -163.7(2)
C7 C8 C14 C13 115.4(2)
C30 C8 C14 C13 -127.6(2)
C9 C8 C14 C13 -5.5(2)
C13 C14 C15 O15 103.4(2)
C8 C14 C15 O15 -96.1(3)
O15 C14 C15 C16 -101.8(3)
C13 C14 C15 C16 1.6(3)
C8 C14 C15 C16 162.1(2)
O15 C15 C16 O16 143.5(3)
C14 C15 C16 O16 -153.6(3)
O15 C15 C16 C17 -39.6(3)
C14 C15 C16 C17 23.2(3)
O16 C16 C17 C20 10.6(5)
C15 C16 C17 C20 -166.2(2)
O16 C16 C17 C13 139.1(3)
C15 C16 C17 C13 -37.7(3)
C12 C13 C17 C20 -76.8(3)
C14 C13 C17 C20 165.7(3)
C18 C13 C17 C20 48.8(3)
C12 C13 C17 C16 154.6(3)
C14 C13 C17 C16 37.1(2)
C18 C13 C17 C16 -79.9(3)
C16 C17 C20 C21B 16(2)
C13 C17 C20 C21B -104(2)
C16 C17 C20 C21A 10.8(13)
C13 C17 C20 C21A -109.8(13)
C16 C17 C20 C22 -166.3(3)
C13 C17 C20 C22 73.1(4)
C21B C20 C22 C23B -2.4(17)
C21A C20 C22 C23B 2.0(17)
C17 C20 C22 C23B 179.4(11)
C21B C20 C22 C23A -2.0(16)
C21A C20 C22 C23A 2.5(15)
C17 C20 C22 C23A 179.8(10)
C21B C20 C21A O21A 14(6)
C22 C20 C21A O21A -1.0(19)
C17 C20 C21A O21A -178.4(10)
C23B C22 C23A O21A 176(5)
C20 C22 C23A O21A -3.5(18)
C20 C21A O21A C23A -1.1(19)
C22 C23A O21A C21A 3(2)
C21A C20 C21B O21B -166(9)
C22 C20 C21B O21B 0(2)
C17 C20 C21B O21B 178.1(11)
C23A C22 C23B O21B 2(3)
C20 C22 C23B O21B 3.3(19)
C20 C21B O21B C23B 1(3)
C22 C23B O21B C21B -3(2)
O24 C24 O7 C7 -6.7(5)
C25 C24 O7 C7 174.1(3)
C6 C7 O7 C24 -86.1(2)
C8 C7 O7 C24 153.2(2)
C16 C15 O15 C14 99.2(3)
C13 C14 O15 C15 -99.1(3)
C8 C14 O15 C15 121.5(3)
